data_7115485
loop_
_publ_author_name
'Pierre Regenass'
'Jean-Francois Margathe'
'Andre Mann'
'Jean Suffert'
'Marcel Hibert'
'Nicolas Girard'
'Dominique Bonnet'

_publ_section_title
;
 Diastereoselective synthesis of novel aza-diketopiperazines via a domino
 cyclohydrocarbonylation/addition process
;
_journal_name_full Chem.Commun.
_journal_page_first 9657
_journal_paper_doi 10.1039/C4cc03660C
_journal_volume 50
_journal_year 2014
_chemical_absolute_configuration rm
_chemical_formula_moiety 'C17 H22 N4 O5'
_chemical_formula_sum 'C17 H22 N4 O5'
_chemical_formula_weight 362.38
_chemical_name_systematic
;
 ?
;
_space_group_crystal_system monoclinic
_space_group_IT_number 4
_space_group_name_Hall 'P 2yb'
_space_group_name_H-M_alt 'P 1 21 1'
_symmetry_space_group_name_Hall 'P 2yb'
_symmetry_space_group_name_H-M 'P 1 21 1'
_atom_sites_solution_hydrogens geom
_atom_sites_solution_primary direct
_atom_sites_solution_secondary difmap
_audit_creation_method SHELXL-2013
_cell_angle_alpha 90
_cell_angle_beta 90.2690(10)
_cell_angle_gamma 90
_cell_formula_units_Z 2
_cell_length_a 8.3044(4)
_cell_length_b 10.8929(5)
_cell_length_c 9.6338(5)
_cell_measurement_reflns_used 3122
_cell_measurement_temperature 173(2)
_cell_measurement_theta_max 28.98
_cell_measurement_theta_min 2.45
_cell_volume 871.45(7)
_computing_cell_refinement 'Bruker SAINT'
_computing_data_collection 'Bruker APEX2'
_computing_data_reduction 'Bruker SAINT'
_computing_molecular_graphics 'Bruker SHELXTL'
_computing_publication_material 'Bruker SHELXTL'
_computing_structure_refinement 'SHELXL-2013 (Sheldrick, 2013)'
_computing_structure_solution 'SHELXS-2013 (Sheldrick, 2013)'
_diffrn_ambient_temperature 173(2)
_diffrn_measured_fraction_theta_full 1.000
_diffrn_measured_fraction_theta_max 1.000
_diffrn_measurement_device_type 'Bruker APEX-II CCD'
_diffrn_measurement_method '\f and \w scans'
_diffrn_radiation_type MoK\a
_diffrn_radiation_wavelength 0.71073
_diffrn_reflns_av_R_equivalents 0.0171
_diffrn_reflns_av_unetI/netI 0.0271
_diffrn_reflns_Laue_measured_fraction_full 1.000
_diffrn_reflns_Laue_measured_fraction_max 1.000
_diffrn_reflns_limit_h_max 11
_diffrn_reflns_limit_h_min -10
_diffrn_reflns_limit_k_max 14
_diffrn_reflns_limit_k_min -12
_diffrn_reflns_limit_l_max 13
_diffrn_reflns_limit_l_min -13
_diffrn_reflns_number 7024
_diffrn_reflns_point_group_measured_fraction_full 0.883
_diffrn_reflns_point_group_measured_fraction_max 0.842
_diffrn_reflns_theta_full 25.242
_diffrn_reflns_theta_max 29.010
_diffrn_reflns_theta_min 2.114
_diffrn_source 'fine-focus sealed tube'
_exptl_absorpt_coefficient_mu 0.103
_exptl_absorpt_correction_T_max 0.7458
_exptl_absorpt_correction_T_min 0.6819
_exptl_absorpt_correction_type multi-scan
_exptl_absorpt_process_details sadabs
_exptl_crystal_colour colourless
_exptl_crystal_density_diffrn 1.381
_exptl_crystal_description prism
_exptl_crystal_F_000 384
_exptl_crystal_size_max 0.300
_exptl_crystal_size_mid 0.180
_exptl_crystal_size_min 0.150
_refine_diff_density_max 0.275
_refine_diff_density_min -0.194
_refine_diff_density_rms 0.037
_refine_ls_abs_structure_details
;
 Flack x determined using 1264 quotients [(I+)-(I-)]/[(I+)+(I-)]
 (Parsons and Flack (2004), Acta Cryst. A60, s61).
;
_refine_ls_abs_structure_Flack -0.6(4)
_refine_ls_extinction_method none
_refine_ls_goodness_of_fit_ref 1.026
_refine_ls_hydrogen_treatment constr
_refine_ls_matrix_type full
_refine_ls_number_parameters 237
_refine_ls_number_reflns 3903
_refine_ls_number_restraints 1
_refine_ls_restrained_S_all 1.026
_refine_ls_R_factor_all 0.0395
_refine_ls_R_factor_gt 0.0333
_refine_ls_shift/su_max 0.000
_refine_ls_shift/su_mean 0.000
_refine_ls_structure_factor_coef Fsqd
_refine_ls_weighting_details 'w=1/[\s^2^(Fo^2^)+(0.0533P)^2^+0.0742P] where P=(Fo^2^+2Fc^2^)/3'
_refine_ls_weighting_scheme calc
_refine_ls_wR_factor_gt 0.0835
_refine_ls_wR_factor_ref 0.0873
_reflns_Friedel_coverage 0.602
_reflns_Friedel_fraction_full 0.751
_reflns_Friedel_fraction_max 0.666
_reflns_number_gt 3533
_reflns_number_total 3903
_reflns_threshold_expression 'I > 2\s(I)'
_cod_data_source_file c4cc03660c3.cif
_cod_data_source_block mhpr140304
_cod_database_code 7115485
_shelx_space_group_comment
;
The symmetry employed for this shelxl refinement is uniquely defined
by the following loop, which should always be used as a source of
symmetry information in preference to the above space-group names.
They are only intended as comments.
;
_shelx_estimated_absorpt_t_min 0.970
_shelx_estimated_absorpt_t_max 0.985
_shelxl_version_number 2013-4

loop_
_space_group_symop_operation_xyz
'x, y, z'
'-x, y+1/2, -z'

loop_
_atom_site_label
_atom_site_type_symbol
_atom_site_fract_x
_atom_site_fract_y
_atom_site_fract_z
_atom_site_U_iso_or_equiv
_atom_site_adp_type
_atom_site_occupancy
_atom_site_site_symmetry_order
_atom_site_calc_flag
_atom_site_refinement_flags_posn
_atom_site_refinement_flags_adp
C1 C 0.3256(2) 0.57753(18) 0.91802(18) 0.0201(3) Uani 1 1 d . .
C2 C 0.1937(2) 0.33435(18) 0.93751(18) 0.0209(4) Uani 1 1 d . .
C3 C 0.2935(2) 0.39109(17) 1.05305(19) 0.0220(4) Uani 1 1 d . .
H3 H 0.3639 0.3258 1.0938 0.026 Uiso 1 1 calc R U
C4 C 0.1821(3) 0.4395(2) 1.1678(2) 0.0315(5) Uani 1 1 d . .
H4A H 0.2473 0.4741 1.2433 0.047 Uiso 1 1 calc R U
H4B H 0.1164 0.3719 1.2037 0.047 Uiso 1 1 calc R U
H4C H 0.1116 0.5034 1.1296 0.047 Uiso 1 1 calc R U
C5 C 0.0762(2) 0.63225(19) 0.7926(2) 0.0247(4) Uani 1 1 d . .
H5A H 0.0775 0.7074 0.8504 0.030 Uiso 1 1 calc R U
H5B H -0.0347 0.5989 0.7931 0.030 Uiso 1 1 calc R U
C6 C 0.1224(3) 0.6655(2) 0.6443(2) 0.0289(4) Uani 1 1 d . .
H6A H 0.0591 0.7381 0.6150 0.035 Uiso 1 1 calc R U
H6B H 0.2376 0.6889 0.6429 0.035 Uiso 1 1 calc R U
C7 C 0.0952(3) 0.5629(2) 0.5394(2) 0.0319(5) Uani 1 1 d . .
H7A H 0.1384 0.5894 0.4486 0.038 Uiso 1 1 calc R U
H7B H -0.0222 0.5503 0.5279 0.038 Uiso 1 1 calc R U
C8 C 0.1729(3) 0.4402(2) 0.5790(2) 0.0292(4) Uani 1 1 d . .
H8A H 0.1710 0.3860 0.4964 0.035 Uiso 1 1 calc R U
H8B H 0.2873 0.4554 0.6030 0.035 Uiso 1 1 calc R U
C9 C 0.0946(2) 0.37183(19) 0.69948(19) 0.0236(4) Uani 1 1 d . .
H9 H 0.1236 0.2830 0.6915 0.028 Uiso 1 1 calc R U
C10 C -0.1629(3) 0.3101(2) 0.7799(3) 0.0404(6) Uani 1 1 d . .
H10A H -0.1297 0.2240 0.7722 0.061 Uiso 1 1 calc R U
H10B H -0.2782 0.3170 0.7590 0.061 Uiso 1 1 calc R U
H10C H -0.1421 0.3394 0.8744 0.061 Uiso 1 1 calc R U
C11 C 0.5632(2) 0.49881(19) 1.04160(19) 0.0225(4) Uani 1 1 d . .
H11A H 0.6169 0.5635 0.9864 0.027 Uiso 1 1 calc R U
H11B H 0.6211 0.4208 1.0248 0.027 Uiso 1 1 calc R U
C12 C 0.5772(2) 0.53105(18) 1.19400(18) 0.0207(4) Uani 1 1 d . .
C13 C 0.6326(3) 0.4435(2) 1.2874(2) 0.0274(4) Uani 1 1 d . .
H13 H 0.6617 0.3642 1.2549 0.033 Uiso 1 1 calc R U
C14 C 0.6459(3) 0.4709(2) 1.4284(2) 0.0299(4) Uani 1 1 d . .
H14 H 0.6828 0.4112 1.4930 0.036 Uiso 1 1 calc R U
C15 C 0.6037(2) 0.5873(2) 1.47105(19) 0.0258(4) Uani 1 1 d . .
C16 C 0.5503(2) 0.6768(2) 1.3807(2) 0.0277(4) Uani 1 1 d . .
H16 H 0.5238 0.7566 1.4133 0.033 Uiso 1 1 calc R U
C17 C 0.5361(2) 0.64753(19) 1.2411(2) 0.0252(4) Uani 1 1 d . .
H17 H 0.4980 0.7074 1.1772 0.030 Uiso 1 1 calc R U
N1 N 0.1864(2) 0.54134(14) 0.85317(16) 0.0218(3) Uani 1 1 d . .
N2 N 0.14985(19) 0.41589(14) 0.83594(16) 0.0210(3) Uani 1 1 d . .
N3 N 0.39681(19) 0.48587(15) 0.99288(16) 0.0214(3) Uani 1 1 d . .
N4 N 0.6197(2) 0.6167(2) 1.61938(19) 0.0364(5) Uani 1 1 d . .
O1 O 0.37535(18) 0.68344(13) 0.90973(15) 0.0279(3) Uani 1 1 d . .
O2 O 0.15954(18) 0.22545(13) 0.93246(15) 0.0282(3) Uani 1 1 d . .
O3 O -0.07389(18) 0.38248(14) 0.68387(15) 0.0317(3) Uani 1 1 d . .
O4 O 0.6419(3) 0.7239(2) 1.6515(2) 0.0632(6) Uani 1 1 d . .
O5 O 0.6079(3) 0.5330(2) 1.70289(17) 0.0557(6) Uani 1 1 d . .

loop_
_atom_site_aniso_label
_atom_site_aniso_U_11
_atom_site_aniso_U_22
_atom_site_aniso_U_33
_atom_site_aniso_U_23
_atom_site_aniso_U_13
_atom_site_aniso_U_12
C1 0.0249(8) 0.0210(9) 0.0145(7) -0.0004(7) -0.0017(6) -0.0003(7)
C2 0.0242(8) 0.0193(8) 0.0193(8) -0.0004(7) 0.0008(6) -0.0006(7)
C3 0.0295(9) 0.0184(9) 0.0182(8) 0.0028(7) -0.0041(6) -0.0032(7)
C4 0.0409(11) 0.0329(11) 0.0208(9) -0.0017(8) 0.0059(8) -0.0088(9)
C5 0.0283(9) 0.0216(9) 0.0241(9) -0.0001(7) -0.0055(7) 0.0070(7)
C6 0.0379(11) 0.0236(10) 0.0249(10) 0.0056(8) -0.0063(8) 0.0016(8)
C7 0.0418(12) 0.0345(12) 0.0194(9) 0.0033(8) -0.0047(8) -0.0029(9)
C8 0.0386(11) 0.0291(11) 0.0199(9) -0.0034(8) 0.0013(7) -0.0025(9)
C9 0.0280(9) 0.0230(10) 0.0197(8) -0.0033(7) -0.0044(7) -0.0034(7)
C10 0.0305(11) 0.0417(14) 0.0490(14) 0.0120(11) -0.0046(9) -0.0110(10)
C11 0.0229(8) 0.0255(10) 0.0189(8) -0.0010(7) -0.0039(6) 0.0013(7)
C12 0.0194(8) 0.0230(9) 0.0197(8) -0.0018(7) -0.0033(6) -0.0021(7)
C13 0.0349(10) 0.0214(9) 0.0258(9) -0.0007(8) -0.0062(7) 0.0052(8)
C14 0.0358(11) 0.0319(11) 0.0220(9) 0.0029(8) -0.0059(7) 0.0048(9)
C15 0.0237(9) 0.0342(11) 0.0193(8) -0.0031(8) -0.0005(7) -0.0020(8)
C16 0.0289(10) 0.0258(10) 0.0286(10) -0.0063(8) 0.0010(8) 0.0005(8)
C17 0.0270(9) 0.0246(10) 0.0241(9) 0.0013(7) -0.0020(7) 0.0033(7)
N1 0.0273(8) 0.0159(8) 0.0220(7) 0.0012(6) -0.0070(6) 0.0021(6)
N2 0.0270(8) 0.0176(8) 0.0183(7) -0.0020(6) -0.0046(6) -0.0016(6)
N3 0.0247(8) 0.0208(8) 0.0186(7) 0.0028(6) -0.0059(5) -0.0034(6)
N4 0.0325(10) 0.0535(13) 0.0231(8) -0.0100(9) -0.0010(7) 0.0011(9)
O1 0.0343(8) 0.0185(7) 0.0310(7) 0.0025(6) -0.0069(6) -0.0038(6)
O2 0.0355(8) 0.0197(7) 0.0294(7) 0.0011(6) -0.0023(6) -0.0039(6)
O3 0.0289(7) 0.0352(9) 0.0311(7) 0.0077(6) -0.0098(6) -0.0092(6)
O4 0.0893(16) 0.0666(15) 0.0337(10) -0.0226(10) 0.0058(9) -0.0296(13)
O5 0.0806(15) 0.0650(14) 0.0216(8) 0.0035(9) 0.0014(8) 0.0251(11)

loop_
_atom_type_symbol
_atom_type_description
_atom_type_scat_dispersion_real
_atom_type_scat_dispersion_imag
_atom_type_scat_source
C C 0.0033 0.0016 'International Tables Vol C Tables 4.2.6.8 and 6.1.1.4'
H H 0.0000 0.0000 'International Tables Vol C Tables 4.2.6.8 and 6.1.1.4'
N N 0.0061 0.0033 'International Tables Vol C Tables 4.2.6.8 and 6.1.1.4'
O O 0.0106 0.0060 'International Tables Vol C Tables 4.2.6.8 and 6.1.1.4'

loop_
_geom_angle_atom_site_label_1
_geom_angle_atom_site_label_2
_geom_angle_atom_site_label_3
_geom_angle
O1 C1 N3 125.18(17)
O1 C1 N1 121.64(17)
N3 C1 N1 113.16(16)
O2 C2 N2 122.73(17)
O2 C2 C3 123.47(17)
N2 C2 C3 113.75(16)
N3 C3 C2 108.42(15)
N3 C3 C4 113.48(16)
C2 C3 C4 109.83(16)
N3 C3 H3 108.3
C2 C3 H3 108.3
C4 C3 H3 108.3
C3 C4 H4A 109.5
C3 C4 H4B 109.5
H4A C4 H4B 109.5
C3 C4 H4C 109.5
H4A C4 H4C 109.5
H4B C4 H4C 109.5
N1 C5 C6 111.95(17)
N1 C5 H5A 109.2
C6 C5 H5A 109.2
N1 C5 H5B 109.2
C6 C5 H5B 109.2
H5A C5 H5B 107.9
C7 C6 C5 114.23(18)
C7 C6 H6A 108.7
C5 C6 H6A 108.7
C7 C6 H6B 108.7
C5 C6 H6B 108.7
H6A C6 H6B 107.6
C6 C7 C8 114.48(17)
C6 C7 H7A 108.6
C8 C7 H7A 108.6
C6 C7 H7B 108.6
C8 C7 H7B 108.6
H7A C7 H7B 107.6
C9 C8 C7 115.72(17)
C9 C8 H8A 108.4
C7 C8 H8A 108.4
C9 C8 H8B 108.4
C7 C8 H8B 108.4
H8A C8 H8B 107.4
O3 C9 N2 111.92(15)
O3 C9 C8 107.73(16)
N2 C9 C8 112.84(16)
O3 C9 H9 108.1
N2 C9 H9 108.1
C8 C9 H9 108.1
O3 C10 H10A 109.5
O3 C10 H10B 109.5
H10A C10 H10B 109.5
O3 C10 H10C 109.5
H10A C10 H10C 109.5
H10B C10 H10C 109.5
N3 C11 C12 113.64(15)
N3 C11 H11A 108.8
C12 C11 H11A 108.8
N3 C11 H11B 108.8
C12 C11 H11B 108.8
H11A C11 H11B 107.7
C13 C12 C17 119.77(17)
C13 C12 C11 119.53(18)
C17 C12 C11 120.70(17)
C12 C13 C14 120.60(19)
C12 C13 H13 119.7
C14 C13 H13 119.7
C15 C14 C13 117.89(19)
C15 C14 H14 121.1
C13 C14 H14 121.1
C16 C15 C14 122.93(18)
C16 C15 N4 119.1(2)
C14 C15 N4 117.92(19)
C15 C16 C17 118.36(19)
C15 C16 H16 120.8
C17 C16 H16 120.8
C16 C17 C12 120.44(18)
C16 C17 H17 119.8
C12 C17 H17 119.8
C1 N1 N2 120.92(15)
C1 N1 C5 120.70(16)
N2 N1 C5 118.29(15)
C2 N2 N1 119.22(15)
C2 N2 C9 120.51(16)
N1 N2 C9 119.19(14)
C1 N3 C3 118.14(16)
C1 N3 C11 120.34(16)
C3 N3 C11 119.67(15)
O5 N4 O4 124.0(2)
O5 N4 C15 118.1(2)
O4 N4 C15 117.9(2)
C9 O3 C10 113.74(16)

loop_
_geom_bond_atom_site_label_1
_geom_bond_atom_site_label_2
_geom_bond_distance
C1 O1 1.228(2)
C1 N3 1.365(2)
C1 N1 1.369(2)
C2 O2 1.221(2)
C2 N2 1.370(2)
C2 C3 1.516(3)
C3 N3 1.464(2)
C3 C4 1.538(3)
C3 H3 1.0000
C4 H4A 0.9800
C4 H4B 0.9800
C4 H4C 0.9800
C5 N1 1.467(2)
C5 C6 1.525(3)
C5 H5A 0.9900
C5 H5B 0.9900
C6 C7 1.522(3)
C6 H6A 0.9900
C6 H6B 0.9900
C7 C8 1.532(3)
C7 H7A 0.9900
C7 H7B 0.9900
C8 C9 1.527(3)
C8 H8A 0.9900
C8 H8B 0.9900
C9 O3 1.412(2)
C9 N2 1.471(2)
C9 H9 1.0000
C10 O3 1.425(3)
C10 H10A 0.9800
C10 H10B 0.9800
C10 H10C 0.9800
C11 N3 1.464(2)
C11 C12 1.513(3)
C11 H11A 0.9900
C11 H11B 0.9900
C12 C13 1.388(3)
C12 C17 1.391(3)
C13 C14 1.395(3)
C13 H13 0.9500
C14 C15 1.379(3)
C14 H14 0.9500
C15 C16 1.379(3)
C15 N4 1.470(2)
C16 C17 1.387(3)
C16 H16 0.9500
C17 H17 0.9500
N1 N2 1.409(2)
N4 O5 1.220(3)
N4 O4 1.221(3)

loop_
_geom_torsion_atom_site_label_1
_geom_torsion_atom_site_label_2
_geom_torsion_atom_site_label_3
_geom_torsion_atom_site_label_4
_geom_torsion
O2 C2 C3 N3 142.99(18)
N2 C2 C3 N3 -34.8(2)
O2 C2 C3 C4 -92.5(2)
N2 C2 C3 C4 89.71(19)
N1 C5 C6 C7 69.6(2)
C5 C6 C7 C8 -52.7(3)
C6 C7 C8 C9 71.2(2)
C7 C8 C9 O3 41.1(2)
C7 C8 C9 N2 -83.0(2)
N3 C11 C12 C13 108.5(2)
N3 C11 C12 C17 -71.9(2)
C17 C12 C13 C14 0.6(3)
C11 C12 C13 C14 -179.75(19)
C12 C13 C14 C15 -0.6(3)
C13 C14 C15 C16 -0.3(3)
C13 C14 C15 N4 -179.22(19)
C14 C15 C16 C17 1.0(3)
N4 C15 C16 C17 179.93(18)
C15 C16 C17 C12 -0.9(3)
C13 C12 C17 C16 0.1(3)
C11 C12 C17 C16 -179.50(18)
O1 C1 N1 N2 165.10(17)
N3 C1 N1 N2 -16.4(2)
O1 C1 N1 C5 -11.3(3)
N3 C1 N1 C5 167.20(16)
C6 C5 N1 C1 86.6(2)
C6 C5 N1 N2 -89.8(2)
O2 C2 N2 N1 176.57(17)
C3 C2 N2 N1 -5.6(2)
O2 C2 N2 C9 -15.4(3)
C3 C2 N2 C9 162.44(16)
C1 N1 N2 C2 35.3(2)
C5 N1 N2 C2 -148.28(17)
C1 N1 N2 C9 -132.95(17)
C5 N1 N2 C9 43.5(2)
O3 C9 N2 C2 104.50(19)
C8 C9 N2 C2 -133.78(18)
O3 C9 N2 N1 -87.4(2)
C8 C9 N2 N1 34.3(2)
O1 C1 N3 C3 148.51(19)
N1 C1 N3 C3 -29.9(2)
O1 C1 N3 C11 -16.0(3)
N1 C1 N3 C11 165.63(15)
C2 C3 N3 C1 55.6(2)
C4 C3 N3 C1 -66.7(2)
C2 C3 N3 C11 -139.81(17)
C4 C3 N3 C11 97.9(2)
C12 C11 N3 C1 102.5(2)
C12 C11 N3 C3 -61.7(2)
C16 C15 N4 O5 153.3(2)
C14 C15 N4 O5 -27.7(3)
C16 C15 N4 O4 -25.7(3)
C14 C15 N4 O4 153.3(2)
N2 C9 O3 C10 -62.7(2)
C8 C9 O3 C10 172.67(18)
